data_2222571
loop_
_publ_author_name
'Prabakaran, K.'
'Hathwar, Venkatesha R.'
'Maiyalagan, T.'
'Kirthana, M. V.'
'Khan, F. Nawaz'

_publ_section_title
;
 Methyl 2-methyl-2<i>H</i>-1,2,3-triazole-4-carboxylate
;
_journal_coeditor_code BT2973
_journal_issue 8
_journal_name_full 'Acta Crystallographica Section E'
_journal_page_first o1752
_journal_paper_doi 10.1107/S1600536809024829
_journal_volume 65
_journal_year 2009
_chemical_formula_iupac 'C5 H7 N3 O2'
_chemical_formula_moiety 'C5 H7 N3 O2'
_chemical_formula_sum 'C5 H7 N3 O2'
_chemical_formula_weight 141.14
_chemical_name_systematic
;
Methyl 2-methyl-2<i>H</i>-1,2,3-triazole-4-carboxylate
;
_space_group_IT_number 14
_symmetry_cell_setting monoclinic
_symmetry_space_group_name_Hall '-P 2ybc'
_symmetry_space_group_name_H-M 'P 1 21/c 1'
_atom_sites_solution_hydrogens geom
_atom_sites_solution_primary direct
_atom_sites_solution_secondary difmap
_cell_angle_alpha 90.00
_cell_angle_beta 92.05(2)
_cell_angle_gamma 90.00
_cell_formula_units_Z 4
_cell_length_a 3.9482(10)
_cell_length_b 7.9549(15)
_cell_length_c 21.655(4)
_cell_measurement_reflns_used 783
_cell_measurement_temperature 290(2)
_cell_measurement_theta_max 21.36
_cell_measurement_theta_min 1.96
_cell_volume 679.7(2)
_computing_cell_refinement 'CrysAlisPro CCD (Oxford Diffraction, 2009)'
_computing_data_collection 'CrysAlisPro CCD (Oxford Diffraction, 2009)'
_computing_data_reduction 'CrysAlisPro RED (Oxford Diffraction, 2009)'
_computing_molecular_graphics 'ORTEP-3 (Farrugia, 1999) and CAMERON (Watkin <i>et al.</i>,  1993)'
_computing_publication_material 'WinGX (Farrugia, 1999)'
_computing_structure_refinement 'SHELXL97 (Sheldrick, 2008)'
_computing_structure_solution 'SHELXS97 (Sheldrick, 2008)'
_diffrn_ambient_temperature 290(2)
_diffrn_measured_fraction_theta_full 0.998
_diffrn_measured_fraction_theta_max 0.998
_diffrn_measurement_device_type 'Oxford Xcalibur Eos(Nova) CCD detector'
_diffrn_measurement_method \w
_diffrn_radiation_monochromator graphite
_diffrn_radiation_source 'Enhance (Mo) X-ray Source'
_diffrn_radiation_type MoK\a
_diffrn_radiation_wavelength 0.71073
_diffrn_reflns_av_R_equivalents 0.0433
_diffrn_reflns_av_sigmaI/netI 0.0295
_diffrn_reflns_limit_h_max 4
_diffrn_reflns_limit_h_min -4
_diffrn_reflns_limit_k_max 9
_diffrn_reflns_limit_k_min -9
_diffrn_reflns_limit_l_max 26
_diffrn_reflns_limit_l_min -26
_diffrn_reflns_number 7464
_diffrn_reflns_reduction_process
;
;
_diffrn_reflns_theta_full 25.49
_diffrn_reflns_theta_max 25.49
_diffrn_reflns_theta_min 3.18
_diffrn_standards_number 0
_exptl_absorpt_coefficient_mu 0.109
_exptl_absorpt_correction_T_max 0.9892
_exptl_absorpt_correction_T_min 0.9263
_exptl_absorpt_correction_type multi-scan
_exptl_absorpt_process_details '(CrysAlisPro RED; Oxford Diffraction, 2009)'
_exptl_crystal_colour colorless
_exptl_crystal_density_diffrn 1.379
_exptl_crystal_density_method 'not measured'
_exptl_crystal_description plate
_exptl_crystal_F_000 296
_exptl_crystal_size_max 0.30
_exptl_crystal_size_mid 0.20
_exptl_crystal_size_min 0.10
_refine_diff_density_max 0.187
_refine_diff_density_min -0.165
_refine_ls_extinction_method none
_refine_ls_goodness_of_fit_ref 1.069
_refine_ls_hydrogen_treatment constr
_refine_ls_matrix_type full
_refine_ls_number_parameters 93
_refine_ls_number_reflns 1262
_refine_ls_number_restraints 0
_refine_ls_restrained_S_all 1.069
_refine_ls_R_factor_all 0.0608
_refine_ls_R_factor_gt 0.0421
_refine_ls_shift/su_max 0.000
_refine_ls_shift/su_mean 0.000
_refine_ls_structure_factor_coef Fsqd
_refine_ls_weighting_details 'calc w=1/[\s^2^(Fo^2^)+(0.0589P)^2^+0.0659P] where P=(Fo^2^+2Fc^2^)/3'
_refine_ls_weighting_scheme calc
_refine_ls_wR_factor_gt 0.1136
_refine_ls_wR_factor_ref 0.1190
_reflns_number_gt 910
_reflns_number_total 1262
_reflns_threshold_expression I>2\s(I)
_cod_data_source_file bt2973.cif
_cod_data_source_block I
_cod_depositor_comments
;
The following automatic conversions were performed:
'_symmetry_cell_setting' value 'Monoclinic' changed to 'monoclinic'
according to '/home/saulius/struct/CIF-dictionaries/cif_core.dic'
dictionary named 'cif_core.dic' version 2.4.1 from 2010-06-29.

Automatic conversion script
Id: cif_fix_enum 1527 2010-12-29 10:47:43Z saulius 

The following automatic conversions were performed:

'_symmetry_cell_setting' value 'Monoclinic' changed to 'monoclinic'
according to /home/saulius/struct/CIF-dictionaries/cif_core.dic
dictionary named 'cif_core.dic' version 2.4.1 from 2010-06-29.

Automatic conversion script
Id: cif_fix_values 1715 2011-07-08 13:25:40Z adriana 
;
_cod_original_sg_symbol_H-M 'P 21/c'
_cod_database_code 2222571
_cod_database_fobs_code 2222571

loop_
_symmetry_equiv_pos_site_id
_symmetry_equiv_pos_as_xyz
1 x,y,z
2 -x,1/2+y,1/2-z
3 -x,-y,-z
4 x,1/2-y,1/2+z

loop_
_atom_site_type_symbol
_atom_site_label
_atom_site_fract_x
_atom_site_fract_y
_atom_site_fract_z
_atom_site_U_iso_or_equiv
_atom_site_adp_type
_atom_site_calc_flag
_atom_site_refinement_flags
_atom_site_occupancy
_atom_site_disorder_assembly
_atom_site_disorder_group
N N1 0.2453(4) 0.56849(18) 0.43005(7) 0.0442(4) Uani d . 1 . .
N N2 0.3338(4) 0.71794(19) 0.45090(7) 0.0449(4) Uani d . 1 . .
N N3 0.4803(5) 0.8185(2) 0.41047(7) 0.0562(5) Uani d . 1 . .
O O1 0.3755(4) 0.42664(18) 0.27655(6) 0.0620(5) Uani d . 1 . .
O O2 0.1319(4) 0.29948(17) 0.35597(6) 0.0539(4) Uani d . 1 . .
C C1 0.4849(6) 0.7258(2) 0.35967(9) 0.0547(6) Uani d . 1 . .
H H1 0.5707 0.7596 0.3222 0.066 Uiso calc R 1 . .
C C2 0.3408(5) 0.5700(2) 0.37131(8) 0.0407(5) Uani d . 1 . .
C C3 0.2884(5) 0.4274(2) 0.32930(8) 0.0435(5) Uani d . 1 . .
C C4 0.0524(6) 0.1556(3) 0.31750(10) 0.0634(6) Uani d . 1 . .
H H4A -0.0937 0.1895 0.2834 0.095 Uiso calc R 1 . .
H H4B -0.0597 0.0720 0.3414 0.095 Uiso calc R 1 . .
H H4C 0.2579 0.1095 0.3022 0.095 Uiso calc R 1 . .
C C5 0.2690(6) 0.7700(3) 0.51385(9) 0.0567(6) Uani d . 1 . .
H H5A 0.1463 0.6831 0.5342 0.085 Uiso calc R 1 . .
H H5B 0.1374 0.8715 0.5130 0.085 Uiso calc R 1 . .
H H5C 0.4805 0.7896 0.5359 0.085 Uiso calc R 1 . .

loop_
_atom_site_aniso_label
_atom_site_aniso_U_11
_atom_site_aniso_U_22
_atom_site_aniso_U_33
_atom_site_aniso_U_12
_atom_site_aniso_U_13
_atom_site_aniso_U_23
N1 0.0534(11) 0.0371(9) 0.0423(9) -0.0034(7) 0.0041(7) 0.0000(7)
N2 0.0581(11) 0.0348(9) 0.0419(9) -0.0033(7) 0.0029(7) -0.0004(7)
N3 0.0755(13) 0.0424(10) 0.0511(10) -0.0100(9) 0.0069(9) 0.0050(8)
O1 0.0904(12) 0.0553(9) 0.0413(8) 0.0058(8) 0.0164(7) 0.0007(6)
O2 0.0715(10) 0.0457(8) 0.0450(8) -0.0120(7) 0.0066(6) -0.0058(6)
C1 0.0740(15) 0.0480(12) 0.0427(11) -0.0060(10) 0.0109(10) 0.0065(9)
C2 0.0454(11) 0.0381(10) 0.0388(10) 0.0017(8) 0.0034(8) 0.0050(8)
C3 0.0502(12) 0.0422(11) 0.0382(10) 0.0072(9) 0.0018(8) 0.0038(8)
C4 0.0752(16) 0.0449(12) 0.0699(15) -0.0064(11) 0.0016(12) -0.0155(10)
C5 0.0770(16) 0.0479(13) 0.0455(11) -0.0022(10) 0.0067(10) -0.0084(9)

loop_
_atom_type_symbol
_atom_type_description
_atom_type_scat_dispersion_real
_atom_type_scat_dispersion_imag
_atom_type_scat_source
O O 0.0106 0.0060 'International Tables Vol C Tables 4.2.6.8 and 6.1.1.4'
N N 0.0061 0.0033 'International Tables Vol C Tables 4.2.6.8 and 6.1.1.4'
H H 0.0000 0.0000 'International Tables Vol C Tables 4.2.6.8 and 6.1.1.4'
C C 0.0033 0.0016 'International Tables Vol C Tables 4.2.6.8 and 6.1.1.4'

loop_
_geom_angle_atom_site_label_1
_geom_angle_atom_site_label_2
_geom_angle_atom_site_label_3
_geom_angle_site_symmetry_1
_geom_angle_site_symmetry_3
_geom_angle
_geom_angle_publ_flag
N2 N1 C2 . . 103.75(15) ?
N1 N2 N3 . . 115.69(15) ?
N1 N2 C5 . . 121.67(15) ?
N3 N2 C5 . . 122.63(16) ?
C1 N3 N2 . . 103.33(16) ?
C3 O2 C4 . . 116.74(16) ?
N3 C1 C2 . . 109.13(17) ?
N3 C1 H1 . . 125.4 ?
C2 C1 H1 . . 125.4 ?
N1 C2 C1 . . 108.10(16) ?
N1 C2 C3 . . 123.02(17) ?
C1 C2 C3 . . 128.88(17) ?
O1 C3 O2 . . 124.03(17) ?
O1 C3 C2 . . 123.65(18) ?
O2 C3 C2 . . 112.31(16) ?
O2 C4 H4A . . 109.5 ?
O2 C4 H4B . . 109.5 ?
H4A C4 H4B . . 109.5 ?
O2 C4 H4C . . 109.5 ?
H4A C4 H4C . . 109.5 ?
H4B C4 H4C . . 109.5 ?
N2 C5 H5A . . 109.5 ?
N2 C5 H5B . . 109.5 ?
H5A C5 H5B . . 109.5 ?
N2 C5 H5C . . 109.5 ?
H5A C5 H5C . . 109.5 ?
H5B C5 H5C . . 109.5 ?

loop_
_geom_bond_atom_site_label_1
_geom_bond_atom_site_label_2
_geom_bond_site_symmetry_2
_geom_bond_distance
_geom_bond_publ_flag
N1 N2 . 1.315(2) ?
N1 C2 . 1.340(2) ?
N2 N3 . 1.333(2) ?
N2 C5 . 1.456(2) ?
N3 C1 . 1.325(2) ?
O1 C3 . 1.205(2) ?
O2 C3 . 1.333(2) ?
O2 C4 . 1.444(2) ?
C1 C2 . 1.391(3) ?
C1 H1 . 0.9300 ?
C2 C3 . 1.464(3) ?
C4 H4A . 0.9600 ?
C4 H4B . 0.9600 ?
C4 H4C . 0.9600 ?
C5 H5A . 0.9600 ?
C5 H5B . 0.9600 ?
C5 H5C . 0.9600 ?

loop_
_geom_hbond_atom_site_label_D
_geom_hbond_atom_site_label_H
_geom_hbond_atom_site_label_A
_geom_hbond_site_symmetry_A
_geom_hbond_distance_DH
_geom_hbond_distance_HA
_geom_hbond_distance_DA
_geom_hbond_angle_DHA
_geom_hbond_publ_flag
C1 H1 O1 2_655 0.9300 2.5300 3.416(3) 159.00 yes

loop_
_geom_torsion_atom_site_label_1
_geom_torsion_atom_site_label_2
_geom_torsion_atom_site_label_3
_geom_torsion_atom_site_label_4
_geom_torsion_site_symmetry_1
_geom_torsion_site_symmetry_2
_geom_torsion_site_symmetry_3
_geom_torsion_site_symmetry_4
_geom_torsion
_geom_torsion_publ_flag
C2 N1 N2 N3 . . . . 0.1(2) ?
C2 N1 N2 C5 . . . . 179.01(17) ?
N1 N2 N3 C1 . . . . 0.2(2) ?
C5 N2 N3 C1 . . . . -178.75(18) ?
N2 N3 C1 C2 . . . . -0.3(2) ?
N2 N1 C2 C1 . . . . -0.3(2) ?
N2 N1 C2 C3 . . . . -179.42(17) ?
N3 C1 C2 N1 . . . . 0.4(2) ?
N3 C1 C2 C3 . . . . 179.47(18) ?
C4 O2 C3 O1 . . . . -2.7(3) ?
C4 O2 C3 C2 . . . . 176.96(16) ?
N1 C2 C3 O1 . . . . -179.38(18) ?
C1 C2 C3 O1 . . . . 1.7(3) ?
N1 C2 C3 O2 . . . . 1.0(3) ?
C1 C2 C3 O2 . . . . -177.96(19) ?

loop_
_cod_related_entry_id
_cod_related_entry_database
_cod_related_entry_code
1 ChemSpider 24203301
